data_7002067
loop_
_publ_author_name
'Baker, Murray V.'
'Brown, David H.'
'Simpson, Peter V.'
'Skelton, Brian W.'
'White, Allan H.'

_publ_section_title
;
 Palladium complexes of o-xylyl-linked alkoxybenzimidazolin-2-ylidenes:
 interesting structural conformations and application as pre-catalysts
;
_journal_issue 35
_journal_name_full 'Dalton Transactions'
_journal_page_first 7294
_journal_paper_doi 10.1039/b908613g
_journal_year 2009
_chemical_formula_moiety 'C40 H54 Br2 N4 O4 Pd, 2.5(C6 H6)'
_chemical_formula_sum 'C55 H69 Br2 N4 O4 Pd'
_chemical_formula_weight 1116.36
_chemical_name_systematic
;
?
;
_space_group_IT_number 15
_symmetry_cell_setting monoclinic
_symmetry_space_group_name_Hall '-C 2yc'
_symmetry_space_group_name_H-M 'C 1 2/c 1'
_atom_sites_solution_hydrogens geom
_atom_sites_solution_primary direct
_atom_sites_solution_secondary difmap
_audit_creation_date 2009-07-14T09:05:13-00:00
_audit_creation_method 'WinGX routine CIF_UPDATE'
_cell_angle_alpha 90
_cell_angle_beta 90.149(2)
_cell_angle_gamma 90
_cell_formula_units_Z 8
_cell_length_a 27.2399(9)
_cell_length_b 20.8844(4)
_cell_length_c 20.5822(4)
_cell_measurement_reflns_used 5884
_cell_measurement_temperature 200(2)
_cell_measurement_theta_max 67.0692
_cell_measurement_theta_min 2.6537
_cell_volume 11708.9(5)
_computing_cell_refinement
;
CrysAlis RED, Oxford Diffraction Ltd.,
Version 1.171.32.5 (release 08-05-2007 CrysAlis171 .NET)
(compiled May 8 2007,13:10:02)
;
_computing_data_collection
;
CrysAlis CCD, Oxford Diffraction Ltd.,
Version 1.171.32.5 (release 08-05-2007 CrysAlis171 .NET)
(compiled May 8 2007,13:10:02)
;
_computing_data_reduction
;
CrysAlis RED, Oxford Diffraction Ltd.,
Version 1.171.32.5 (release 08-05-2007 CrysAlis171 .NET)
(compiled May 8 2007,13:10:02)
;
_computing_structure_refinement 'SHELXL-97 (Sheldrick, 1997)'
_diffrn_ambient_temperature 200(2)
_diffrn_detector_area_resol_mean 10.4738
_diffrn_measured_fraction_theta_full 0.985
_diffrn_measured_fraction_theta_max 0.985
_diffrn_measurement_device_type
;
Oxford Diffraction Gemini diffractometer
;
_diffrn_measurement_method '\w scans'
_diffrn_orient_matrix_UB_11 -0.0312483853
_diffrn_orient_matrix_UB_12 -0.0299497138
_diffrn_orient_matrix_UB_13 0.0544742582
_diffrn_orient_matrix_UB_21 -0.044582388
_diffrn_orient_matrix_UB_22 0.04039439
_diffrn_orient_matrix_UB_23 -0.0216581
_diffrn_orient_matrix_UB_31 -0.0161952573
_diffrn_orient_matrix_UB_32 -0.0540486765
_diffrn_orient_matrix_UB_33 -0.0464855023
_diffrn_radiation_monochromator graphite
_diffrn_radiation_type CuK\a
_diffrn_radiation_wavelength 1.54184
_diffrn_reflns_av_R_equivalents 0.1055
_diffrn_reflns_av_unetI/netI 0.1172
_diffrn_reflns_limit_h_max 32
_diffrn_reflns_limit_h_min -32
_diffrn_reflns_limit_k_max 24
_diffrn_reflns_limit_k_min -24
_diffrn_reflns_limit_l_max 24
_diffrn_reflns_limit_l_min -24
_diffrn_reflns_number 67877
_diffrn_reflns_theta_full 67.74
_diffrn_reflns_theta_max 67.74
_diffrn_reflns_theta_min 2.67
_exptl_absorpt_coefficient_mu 4.489
_exptl_absorpt_correction_T_max 1
_exptl_absorpt_correction_T_min 0.83269
_exptl_absorpt_correction_type multi-scan
_exptl_absorpt_process_details
;
CrysAlis RED, Oxford Diffraction Ltd.,
Version 1.171.32.5 (release 08-05-2007 CrysAlis171 .NET)
(compiled May 8 2007,13:10:02)
Empirical absorption correction using spherical harmonics,
implemented in SCALE3 ABSPACK scaling algorithm.
;
_exptl_crystal_colour colourless
_exptl_crystal_density_diffrn 1.267
_exptl_crystal_density_method 'not measured'
_exptl_crystal_description rod
_exptl_crystal_F_000 4600
_exptl_crystal_size_max 0.15
_exptl_crystal_size_mid 0.07
_exptl_crystal_size_min 0.05
_platon_squeeze_details
;
;
_refine_diff_density_max 2.451
_refine_diff_density_min -0.708
_refine_diff_density_rms 0.125
_refine_ls_extinction_method none
_refine_ls_goodness_of_fit_ref 0.886
_refine_ls_hydrogen_treatment constr
_refine_ls_matrix_type full
_refine_ls_number_parameters 608
_refine_ls_number_reflns 10449
_refine_ls_number_restraints 202
_refine_ls_restrained_S_all 0.897
_refine_ls_R_factor_all 0.1541
_refine_ls_R_factor_gt 0.073
_refine_ls_shift/su_max 0.049
_refine_ls_shift/su_mean 0.006
_refine_ls_structure_factor_coef Fsqd
_refine_ls_weighting_details 'calc w=1/[\s^2^(Fo^2^)+(0.1026P)^2^] where P=(Fo^2^+2Fc^2^)/3'
_refine_ls_weighting_scheme calc
_refine_ls_wR_factor_gt 0.1813
_refine_ls_wR_factor_ref 0.2103
_reflns_number_gt 3743
_reflns_number_total 10449
_reflns_threshold_expression I>2\s(I)
_cod_data_source_file b908613g.txt
_cod_data_source_block ps97
_cod_database_code 7002067

loop_
_symmetry_equiv_pos_as_xyz
'x, y, z'
'-x, y, -z+1/2'
'x+1/2, y+1/2, z'
'-x+1/2, y+1/2, -z+1/2'
'-x, -y, -z'
'x, -y, z-1/2'
'-x+1/2, -y+1/2, -z'
'x+1/2, -y+1/2, z-1/2'

loop_
_atom_site_label
_atom_site_type_symbol
_atom_site_fract_x
_atom_site_fract_y
_atom_site_fract_z
_atom_site_U_iso_or_equiv
_atom_site_adp_type
_atom_site_occupancy
_atom_site_symmetry_multiplicity
_atom_site_calc_flag
_atom_site_refinement_flags
_atom_site_disorder_assembly
_atom_site_disorder_group
Pd1 Pd 0.178956(19) 0.62420(2) 0.790804(19) 0.05482(13) Uani 1 1 d . . .
Br1 Br 0.15184(3) 0.53859(3) 0.86548(3) 0.0726(2) Uani 1 1 d . . .
Br2 Br 0.15451(3) 0.70966(3) 0.86719(3) 0.0693(2) Uani 1 1 d . . .
C1 C 0.2824(3) 0.5363(3) 0.7824(4) 0.091(3) Uani 1 1 d . . .
H1A H 0.3099 0.5547 0.7579 0.136 Uiso 1 1 calc R . .
H1B H 0.2933 0.4968 0.8039 0.136 Uiso 1 1 calc R . .
H1C H 0.2713 0.5671 0.8152 0.136 Uiso 1 1 calc R . .
N21 N 0.2422(2) 0.5218(2) 0.7382(3) 0.0629(17) Uani 1 1 d . . .
C22 C 0.1990(2) 0.5531(3) 0.7306(3) 0.0549(18) Uani 1 1 d . . .
N23 N 0.1697(2) 0.5240(2) 0.6865(2) 0.0533(14) Uani 1 1 d . . .
C23A C 0.1938(2) 0.4684(2) 0.6645(3) 0.0547(16) Uani 1 1 d U . .
C24 C 0.1793(3) 0.4194(3) 0.6214(3) 0.0612(16) Uani 1 1 d U . .
O24 O 0.13242(17) 0.4207(2) 0.5972(2) 0.0696(13) Uani 1 1 d U . .
C241 C 0.1187(2) 0.3743(3) 0.5502(3) 0.074(2) Uani 1 1 d D B .
H24A H 0.1216 0.3306 0.5685 0.089 Uiso 1 1 calc R . .
H24B H 0.14 0.3774 0.5115 0.089 Uiso 1 1 calc R . .
C242 C 0.0655(3) 0.3885(4) 0.5322(4) 0.117(2) Uani 1 1 d DU . .
H24C H 0.0635 0.4282 0.5059 0.14 Uiso 0.5 1 calc PR A 1
H24D H 0.0455 0.3944 0.5718 0.14 Uiso 0.5 1 calc PR A 1
H24E H 0.0479 0.3623 0.5647 0.14 Uiso 0.5 1 d PR A 2
H24F H 0.061 0.4333 0.547 0.14 Uiso 0.5 1 d PR A 2
C243 C 0.0466(4) 0.3313(6) 0.4929(8) 0.122(3) Uiso 0.5 1 d PDU B 1
H24G H 0.0478 0.2924 0.5203 0.146 Uiso 0.5 1 calc PR B 1
H24H H 0.0684 0.3243 0.4551 0.146 Uiso 0.5 1 calc PR B 1
C244 C -0.0074(5) 0.3421(9) 0.4684(10) 0.157(6) Uiso 0.5 1 d PDU B 1
H24I H -0.0149 0.388 0.4688 0.235 Uiso 0.5 1 calc PR B 1
H24J H -0.0302 0.3194 0.497 0.235 Uiso 0.5 1 calc PR B 1
H24K H -0.0107 0.3256 0.424 0.235 Uiso 0.5 1 calc PR B 1
C245 C 0.0421(5) 0.3732(8) 0.4712(7) 0.137(3) Uiso 0.5 1 d PDU B 2
H24L H 0.0415 0.3261 0.4661 0.165 Uiso 0.5 1 calc PR B 2
H24M H 0.0622 0.391 0.4355 0.165 Uiso 0.5 1 calc PR B 2
C246 C -0.0089(4) 0.3978(9) 0.4646(10) 0.161(7) Uiso 0.5 1 d PDU B 2
H24N H -0.0162 0.4263 0.5012 0.242 Uiso 0.5 1 calc PR B 2
H24O H -0.0319 0.3618 0.4646 0.242 Uiso 0.5 1 calc PR B 2
H24P H -0.012 0.4216 0.4238 0.242 Uiso 0.5 1 calc PR B 2
C25 C 0.2133(2) 0.3709(3) 0.6130(3) 0.0620(18) Uani 1 1 d . . .
H25 H 0.2042 0.3356 0.5865 0.074 Uiso 1 1 calc R . .
C26 C 0.2593(2) 0.3705(3) 0.6404(3) 0.0621(18) Uani 1 1 d . . .
H26 H 0.2817 0.3372 0.6298 0.074 Uiso 1 1 calc R . .
C27 C 0.2732(3) 0.4179(3) 0.6830(3) 0.0571(19) Uani 1 1 d . . .
O27 O 0.31694(17) 0.42113(19) 0.7149(2) 0.0670(14) Uani 1 1 d . . .
C271 C 0.3534(2) 0.3717(3) 0.7011(3) 0.070(2) Uani 1 1 d . D .
H27A H 0.3605 0.3703 0.654 0.084 Uiso 1 1 calc R . .
H27B H 0.3409 0.3292 0.7146 0.084 Uiso 1 1 calc R . .
C272 C 0.4002(3) 0.3885(3) 0.7395(4) 0.099(2) Uani 1 1 d DU . .
H27C H 0.3923 0.3855 0.7864 0.119 Uiso 0.5 1 calc PR C 1
H27D H 0.425 0.3551 0.7302 0.119 Uiso 0.5 1 calc PR C 1
H27E H 0.4135 0.4293 0.7225 0.119 Uiso 0.5 1 d PR C 2
H27F H 0.3921 0.3948 0.786 0.119 Uiso 0.5 1 d PR C 2
C273 C 0.4232(5) 0.4513(6) 0.7281(6) 0.103(3) Uiso 0.5 1 d PDU D 1
H27G H 0.3992 0.485 0.7399 0.124 Uiso 0.5 1 calc PR D 1
H27H H 0.4516 0.4556 0.758 0.124 Uiso 0.5 1 calc PR D 1
C274 C 0.4400(6) 0.4635(7) 0.6629(6) 0.130(5) Uiso 0.5 1 d PDU D 1
H27I H 0.4657 0.4326 0.6516 0.195 Uiso 0.5 1 calc PR D 1
H27J H 0.4533 0.507 0.6602 0.195 Uiso 0.5 1 calc PR D 1
H27K H 0.4124 0.459 0.6325 0.195 Uiso 0.5 1 calc PR D 1
C275 C 0.4424(5) 0.3419(8) 0.7367(6) 0.127(3) Uiso 0.5 1 d PDU D 2
H27L H 0.4318 0.2989 0.7514 0.153 Uiso 0.5 1 calc PR D 2
H27M H 0.4697 0.3565 0.7649 0.153 Uiso 0.5 1 calc PR D 2
C276 C 0.4589(6) 0.3395(9) 0.6653(7) 0.166(6) Uiso 0.5 1 d PDU D 2
H27N H 0.4326 0.3212 0.6385 0.25 Uiso 0.5 1 calc PR D 2
H27O H 0.4884 0.3128 0.6616 0.25 Uiso 0.5 1 calc PR D 2
H27P H 0.4663 0.3829 0.6502 0.25 Uiso 0.5 1 calc PR D 2
C27A C 0.2399(2) 0.4678(3) 0.6945(3) 0.0589(19) Uani 1 1 d . . .
C2 C 0.1232(2) 0.5505(3) 0.6642(3) 0.059(2) Uani 1 1 d . . .
H2A H 0.1083 0.5766 0.6991 0.071 Uiso 1 1 calc R . .
H2B H 0.1002 0.5153 0.6534 0.071 Uiso 1 1 calc R . .
C31 C 0.1303(2) 0.6591(3) 0.6035(3) 0.0558(19) Uani 1 1 d . . .
C32 C 0.1318(3) 0.5915(3) 0.6047(3) 0.076(2) Uani 1 1 d . . .
C33 C 0.1374(3) 0.5616(3) 0.5465(3) 0.080(2) Uani 1 1 d . . .
H33 H 0.1359 0.5161 0.5466 0.096 Uiso 1 1 calc R . .
C34 C 0.1450(3) 0.5911(3) 0.4875(4) 0.097(3) Uani 1 1 d . . .
H34 H 0.1506 0.5673 0.4489 0.116 Uiso 1 1 calc R . .
C35 C 0.1441(3) 0.6568(3) 0.4876(3) 0.077(3) Uani 1 1 d . . .
H35 H 0.1466 0.6785 0.4472 0.092 Uiso 1 1 calc R . .
C36 C 0.1396(3) 0.6933(3) 0.5438(3) 0.091(3) Uani 1 1 d . . .
H36 H 0.1426 0.7386 0.543 0.109 Uiso 1 1 calc R . .
C3 C 0.1259(2) 0.7007(3) 0.6643(3) 0.060(2) Uani 1 1 d . . .
H3A H 0.1034 0.7367 0.6546 0.072 Uiso 1 1 calc R . .
H3B H 0.1107 0.6749 0.6992 0.072 Uiso 1 1 calc R . .
N41 N 0.24308(17) 0.7292(2) 0.7375(2) 0.0515(15) Uani 1 1 d . . .
C42 C 0.2025(2) 0.6967(3) 0.7311(3) 0.060(2) Uani 1 1 d . . .
N43 N 0.17216(18) 0.7268(2) 0.6886(2) 0.0480(14) Uani 1 1 d . . .
C43A C 0.1983(2) 0.7811(3) 0.6680(3) 0.0538(18) Uani 1 1 d . . .
C44 C 0.1834(3) 0.8324(3) 0.6275(3) 0.060(2) Uani 1 1 d . . .
O44 O 0.13650(16) 0.83242(19) 0.6024(2) 0.0640(14) Uani 1 1 d . . .
C441 C 0.1225(3) 0.8813(3) 0.5609(3) 0.080(2) Uani 1 1 d . F .
H44A H 0.1448 0.8824 0.523 0.096 Uiso 1 1 calc R . .
H44B H 0.125 0.9229 0.5838 0.096 Uiso 1 1 calc R . .
C442 C 0.0711(3) 0.8715(4) 0.5382(4) 0.117(2) Uani 1 1 d DU . .
H44C H 0.0601 0.9114 0.5166 0.14 Uiso 0.5 1 calc PR E 1
H44D H 0.0714 0.8375 0.5047 0.14 Uiso 0.5 1 calc PR E 1
H44E H 0.0493 0.8629 0.5756 0.14 Uiso 0.5 1 d PR E 2
H44F H 0.0697 0.8344 0.5082 0.14 Uiso 0.5 1 d PR E 2
C443 C 0.0347(5) 0.8544(8) 0.5863(7) 0.133(4) Uiso 0.5 1 d PDU F 1
H44G H 0.0272 0.8919 0.6141 0.16 Uiso 0.5 1 calc PR F 1
H44H H 0.0472 0.8195 0.6143 0.16 Uiso 0.5 1 calc PR F 1
C444 C -0.0129(5) 0.8321(10) 0.5497(10) 0.197(9) Uiso 0.5 1 d PDU F 1
H44I H -0.0354 0.8119 0.5806 0.296 Uiso 0.5 1 calc PR F 1
H44J H -0.004 0.8012 0.5158 0.296 Uiso 0.5 1 calc PR F 1
H44K H -0.029 0.8692 0.5297 0.296 Uiso 0.5 1 calc PR F 1
C445 C 0.0538(5) 0.9337(7) 0.5068(9) 0.132(4) Uiso 0.5 1 d PDU F 2
H44L H 0.0516 0.9678 0.54 0.158 Uiso 0.5 1 calc PR F 2
H44M H 0.0776 0.9474 0.4734 0.158 Uiso 0.5 1 calc PR F 2
C446 C 0.0039(5) 0.9232(9) 0.4758(9) 0.186(9) Uiso 0.5 1 d PDU F 2
H44N H -0.0079 0.8802 0.4863 0.279 Uiso 0.5 1 calc PR F 2
H44O H 0.0067 0.9277 0.4285 0.279 Uiso 0.5 1 calc PR F 2
H44P H -0.0193 0.9551 0.4924 0.279 Uiso 0.5 1 calc PR F 2
C45 C 0.2190(2) 0.8777(3) 0.6164(3) 0.0568(15) Uani 1 1 d U . .
H45 H 0.2118 0.9112 0.5866 0.068 Uiso 1 1 calc R . .
C46 C 0.2650(2) 0.8773(3) 0.6464(3) 0.0585(14) Uani 1 1 d U . .
H46 H 0.2876 0.9106 0.637 0.07 Uiso 1 1 calc R . .
C47 C 0.2786(2) 0.8296(3) 0.6896(3) 0.0556(15) Uani 1 1 d U . .
O47 O 0.32230(16) 0.8237(2) 0.7198(2) 0.0671(14) Uani 1 1 d . . .
C471 C 0.3578(2) 0.8709(3) 0.7087(3) 0.0630(19) Uani 1 1 d . H .
H47A H 0.3445 0.9132 0.7216 0.076 Uiso 1 1 calc R . .
H47B H 0.3656 0.8725 0.6618 0.076 Uiso 1 1 calc R . .
C472 C 0.4030(3) 0.8574(4) 0.7463(4) 0.085(2) Uani 1 1 d U . .
H47C H 0.3945 0.8567 0.793 0.102 Uiso 0.5 1 calc PR G 1
H47D H 0.4147 0.8141 0.7345 0.102 Uiso 0.5 1 calc PR G 1
H47E H 0.3939 0.8514 0.7924 0.102 Uiso 0.5 1 d PR G 2
H47F H 0.4255 0.8945 0.7439 0.102 Uiso 0.5 1 d PR G 2
C473 C 0.4401(5) 0.8991(7) 0.7376(7) 0.088(3) Uani 0.5 1 d PU H 1
H47G H 0.4655 0.8886 0.7703 0.105 Uiso 0.5 1 calc PR H 1
H47H H 0.4273 0.9421 0.7488 0.105 Uiso 0.5 1 calc PR H 1
C474 C 0.4667(6) 0.9056(8) 0.6712(7) 0.095(4) Uani 0.5 1 d PU H 1
H47I H 0.5023 0.9033 0.678 0.142 Uiso 0.5 1 calc PR H 1
H47J H 0.4583 0.9469 0.6514 0.142 Uiso 0.5 1 calc PR H 1
H47K H 0.4564 0.8708 0.6423 0.142 Uiso 0.5 1 calc PR H 1
C475 C 0.4286(6) 0.8038(8) 0.7265(8) 0.099(3) Uiso 0.5 1 d PU H 2
H47L H 0.4068 0.766 0.7277 0.118 Uiso 0.5 1 calc PR H 2
H47M H 0.4564 0.7961 0.7566 0.118 Uiso 0.5 1 calc PR H 2
C476 C 0.4476(8) 0.8129(10) 0.6595(11) 0.163(8) Uiso 0.5 1 d PU H 2
H47N H 0.4614 0.856 0.6553 0.244 Uiso 0.5 1 calc PR H 2
H47O H 0.4207 0.8075 0.6283 0.244 Uiso 0.5 1 calc PR H 2
H47P H 0.4732 0.7811 0.6508 0.244 Uiso 0.5 1 calc PR H 2
C47A C 0.2426(2) 0.7813(3) 0.6997(3) 0.0534(16) Uani 1 1 d U . .
C4 C 0.2823(2) 0.7123(3) 0.7832(3) 0.064(2) Uani 1 1 d . . .
H4A H 0.2695 0.6826 0.8159 0.095 Uiso 1 1 calc R . .
H4B H 0.2943 0.7511 0.8048 0.095 Uiso 1 1 calc R . .
H4C H 0.3093 0.6919 0.7596 0.095 Uiso 1 1 calc R . .
C101 C 0.3032(3) 0.6855(3) 0.5869(4) 0.173(5) Uani 1 1 d D . .
H101 H 0.2962 0.7275 0.5717 0.207 Uiso 1 1 calc R . .
C102 C 0.3461(3) 0.6744(4) 0.6232(4) 0.216(7) Uani 1 1 d D . .
H102 H 0.3653 0.7088 0.6394 0.259 Uiso 1 1 calc R . .
C103 C 0.3592(3) 0.6119(4) 0.6342(4) 0.154(5) Uani 1 1 d D . .
H103 H 0.3905 0.6031 0.6524 0.185 Uiso 1 1 calc R . .
C104 C 0.3284(3) 0.5615(4) 0.6200(4) 0.150(4) Uani 1 1 d D . .
H104 H 0.3369 0.5191 0.6323 0.18 Uiso 1 1 calc R . .
C105 C 0.2843(3) 0.5739(4) 0.5871(4) 0.150(4) Uani 1 1 d D . .
H105 H 0.2636 0.5394 0.5744 0.179 Uiso 1 1 calc R . .
C106 C 0.2711(3) 0.6360(4) 0.5730(4) 0.150(4) Uani 1 1 d D . .
H106 H 0.24 0.6448 0.5539 0.181 Uiso 1 1 calc R . .
C201 C 0.2976(3) 0.4369(3) 0.4700(4) 0.119(2) Uani 1 1 d DU . .
H201 H 0.2891 0.4808 0.4652 0.143 Uiso 1 1 calc R . .
C202 C 0.3440(3) 0.4185(4) 0.4962(4) 0.125(2) Uani 1 1 d DU . .
H202 H 0.3673 0.4509 0.5063 0.15 Uiso 1 1 calc R . .
C203 C 0.3562(3) 0.3560(3) 0.5072(4) 0.122(2) Uani 1 1 d DU . .
H203 H 0.3864 0.3448 0.5274 0.147 Uiso 1 1 calc R . .
C204 C 0.3229(3) 0.3097(4) 0.4879(4) 0.117(2) Uani 1 1 d DU . .
H204 H 0.3311 0.2658 0.493 0.141 Uiso 1 1 calc R . .
C205 C 0.2787(3) 0.3261(3) 0.4617(4) 0.113(2) Uani 1 1 d DU . .
H205 H 0.2563 0.2932 0.4499 0.136 Uiso 1 1 calc R . .
C206 C 0.2655(3) 0.3893(3) 0.4519(3) 0.111(2) Uani 1 1 d DU . .
H206 H 0.2347 0.3997 0.433 0.133 Uiso 1 1 calc R . .
C301 C 0.0165(3) 0.6913(4) 0.7736(4) 0.242(8) Uani 1 1 d D . .
H301 H 0.0285 0.7304 0.791 0.29 Uiso 1 1 calc R . .
C302 C 0.0326(3) 0.6351(4) 0.7962(5) 0.175(6) Uani 1 1 d D . .
H302 H 0.0575 0.6361 0.8286 0.209 Uiso 1 1 calc R . .
C303 C 0.0163(3) 0.5764(4) 0.7766(4) 0.214(7) Uani 1 1 d D . .
H303 H 0.0263 0.538 0.7976 0.257 Uiso 1 1 calc R . .

loop_
_atom_site_aniso_label
_atom_site_aniso_U_11
_atom_site_aniso_U_22
_atom_site_aniso_U_33
_atom_site_aniso_U_23
_atom_site_aniso_U_13
_atom_site_aniso_U_12
Pd1 0.0882(3) 0.0355(2) 0.0407(2) 0.0012(2) 0.0081(2) 0.0002(3)
Br1 0.1198(6) 0.0420(4) 0.0562(4) 0.0071(3) 0.0161(4) 0.0018(4)
Br2 0.1087(6) 0.0454(4) 0.0539(4) -0.0043(3) 0.0159(4) 0.0017(4)
C1 0.109(6) 0.055(4) 0.108(6) -0.046(4) -0.038(5) 0.018(4)
N21 0.084(4) 0.042(3) 0.063(3) 0.005(3) 0.001(3) 0.003(3)
C22 0.070(4) 0.039(3) 0.055(4) 0.012(3) 0.006(3) 0.000(3)
N23 0.085(4) 0.033(3) 0.042(3) -0.007(2) 0.003(3) -0.012(3)
C23A 0.095(4) 0.031(3) 0.038(3) -0.012(2) 0.013(3) -0.010(3)
C24 0.090(3) 0.038(3) 0.056(3) -0.002(2) 0.012(3) -0.008(3)
O24 0.096(3) 0.046(2) 0.067(3) -0.007(2) 0.001(2) 0.000(2)
C241 0.096(5) 0.064(4) 0.063(4) -0.016(4) -0.013(4) -0.020(4)
C242 0.118(4) 0.123(4) 0.109(4) -0.032(4) -0.007(4) -0.023(4)
C25 0.074(4) 0.043(3) 0.069(4) -0.030(3) 0.015(3) -0.002(4)
C26 0.079(4) 0.034(3) 0.074(4) -0.001(3) 0.029(3) 0.007(4)
C27 0.095(5) 0.036(3) 0.040(3) -0.005(3) 0.003(3) 0.000(3)
O27 0.099(3) 0.041(2) 0.060(3) -0.002(2) -0.002(3) 0.003(3)
C271 0.090(5) 0.044(3) 0.078(4) -0.013(4) 0.021(4) -0.001(4)
C272 0.104(4) 0.106(4) 0.087(4) 0.005(4) 0.007(4) 0.026(4)
C27A 0.089(5) 0.036(3) 0.051(3) -0.010(3) 0.023(3) -0.017(3)
C2 0.078(5) 0.030(3) 0.070(4) -0.004(3) 0.001(4) -0.007(3)
C31 0.064(4) 0.054(4) 0.050(3) 0.013(3) 0.000(3) 0.000(3)
C32 0.127(6) 0.049(4) 0.052(4) 0.007(3) -0.002(4) -0.009(4)
C33 0.113(6) 0.052(4) 0.076(5) -0.010(4) 0.009(5) -0.028(4)
C34 0.165(8) 0.053(4) 0.072(5) -0.028(4) 0.027(5) -0.010(5)
C35 0.140(7) 0.061(4) 0.030(3) -0.012(3) -0.008(4) -0.004(5)
C36 0.173(8) 0.046(4) 0.055(4) 0.000(3) -0.005(5) -0.013(5)
C3 0.069(4) 0.075(5) 0.035(3) -0.006(3) -0.002(3) -0.001(4)
N41 0.060(3) 0.044(3) 0.050(3) 0.003(2) 0.016(3) 0.010(2)
C42 0.078(5) 0.061(4) 0.041(3) -0.015(3) 0.014(3) 0.010(4)
N43 0.068(3) 0.043(3) 0.032(2) 0.008(2) -0.002(2) 0.000(3)
C43A 0.092(5) 0.032(3) 0.037(3) 0.001(3) 0.006(3) 0.008(3)
C44 0.092(5) 0.045(4) 0.044(3) 0.004(3) 0.007(3) 0.004(4)
O44 0.088(3) 0.047(2) 0.057(3) 0.002(2) -0.005(3) 0.007(2)
C441 0.092(5) 0.070(4) 0.077(4) 0.040(4) 0.000(4) 0.007(5)
C442 0.110(4) 0.127(4) 0.113(4) 0.029(4) 0.001(4) 0.015(4)
C45 0.076(3) 0.039(3) 0.055(3) -0.003(3) 0.008(3) 0.007(3)
C46 0.078(3) 0.037(2) 0.060(3) -0.001(3) 0.015(3) -0.003(3)
C47 0.078(3) 0.038(3) 0.051(3) 0.009(2) 0.008(3) 0.000(3)
O47 0.081(3) 0.052(3) 0.069(3) 0.011(2) 0.003(3) 0.000(3)
C471 0.063(4) 0.070(4) 0.056(3) -0.018(4) 0.006(3) -0.018(4)
C472 0.085(4) 0.103(4) 0.067(3) -0.011(3) 0.012(3) -0.005(3)
C473 0.087(6) 0.100(6) 0.076(5) -0.021(5) 0.012(5) -0.007(5)
C474 0.085(8) 0.106(9) 0.092(7) -0.008(8) 0.016(6) -0.018(8)
C47A 0.079(4) 0.040(3) 0.041(3) 0.003(2) 0.005(3) -0.001(3)
C4 0.068(5) 0.063(4) 0.059(4) 0.004(3) -0.005(4) -0.002(4)
C101 0.294(13) 0.050(5) 0.175(9) -0.049(5) 0.124(9) -0.042(7)
C102 0.073(6) 0.52(2) 0.059(5) 0.083(9) 0.022(5) 0.059(10)
C103 0.154(9) 0.235(14) 0.073(6) 0.039(7) -0.047(6) 0.021(9)
C104 0.211(9) 0.139(7) 0.101(7) -0.051(5) 0.053(7) -0.123(7)
C105 0.211(10) 0.130(8) 0.108(8) -0.019(7) 0.048(7) -0.097(8)
C106 0.150(8) 0.199(12) 0.102(6) 0.016(8) 0.079(6) 0.038(8)
C201 0.187(4) 0.097(4) 0.073(4) 0.026(4) 0.017(4) -0.003(3)
C202 0.178(4) 0.120(4) 0.078(4) -0.004(4) 0.006(4) -0.034(4)
C203 0.163(4) 0.130(4) 0.074(4) -0.009(4) -0.007(4) 0.003(4)
C204 0.166(4) 0.110(4) 0.076(4) -0.006(4) 0.009(4) 0.009(3)
C205 0.163(4) 0.114(4) 0.063(4) 0.007(4) 0.006(4) -0.013(4)
C206 0.161(4) 0.120(4) 0.052(3) 0.021(4) 0.004(4) 0.000(4)
C301 0.171(12) 0.412(19) 0.142(13) -0.027(14) 0.077(9) 0.028(14)
C302 0.115(8) 0.291(16) 0.117(9) 0.019(11) -0.007(7) -0.056(10)
C303 0.206(13) 0.238(13) 0.199(16) 0.043(12) 0.109(11) 0.014(13)

loop_
_atom_type_symbol
_atom_type_description
_atom_type_scat_dispersion_real
_atom_type_scat_dispersion_imag
_atom_type_scat_source
C C 0.0181 0.0091 'International Tables Vol C Tables 4.2.6.8 and 6.1.1.4'
H H 0 0 'International Tables Vol C Tables 4.2.6.8 and 6.1.1.4'
N N 0.0311 0.018 'International Tables Vol C Tables 4.2.6.8 and 6.1.1.4'
O O 0.0492 0.0322 'International Tables Vol C Tables 4.2.6.8 and 6.1.1.4'
Br Br -0.6763 1.2805 'International Tables Vol C Tables 4.2.6.8 and 6.1.1.4'
Pd Pd 0.1215 3.9337 'International Tables Vol C Tables 4.2.6.8 and 6.1.1.4'

loop_
_geom_angle_atom_site_label_1
_geom_angle_atom_site_label_2
_geom_angle_atom_site_label_3
_geom_angle
_geom_angle_site_symmetry_1
_geom_angle_site_symmetry_3
_geom_angle_publ_flag
C22 Pd1 C42 95.1(2) . . ?
C22 Pd1 Br2 178.55(17) . . ?
C42 Pd1 Br2 86.16(16) . . ?
C22 Pd1 Br1 86.09(16) . . ?
C42 Pd1 Br1 178.24(18) . . ?
Br2 Pd1 Br1 92.60(3) . . ?
N21 C1 H1A 109.5 . . ?
N21 C1 H1B 109.5 . . ?
H1A C1 H1B 109.5 . . ?
N21 C1 H1C 109.5 . . ?
H1A C1 H1C 109.5 . . ?
H1B C1 H1C 109.5 . . ?
C22 N21 C27A 105.6(5) . . ?
C22 N21 C1 128.6(5) . . ?
C27A N21 C1 125.7(5) . . ?
N21 C22 N23 111.8(5) . . ?
N21 C22 Pd1 121.5(5) . . ?
N23 C22 Pd1 125.8(5) . . ?
C22 N23 C23A 108.2(5) . . ?
C22 N23 C2 123.6(5) . . ?
C23A N23 C2 128.1(5) . . ?
C27A C23A C24 121.3(6) . . ?
C27A C23A N23 106.5(5) . . ?
C24 C23A N23 132.1(6) . . ?
O24 C24 C25 126.3(6) . . ?
O24 C24 C23A 118.2(6) . . ?
C25 C24 C23A 115.1(6) . . ?
C24 O24 C241 118.6(5) . . ?
O24 C241 C242 106.4(5) . . ?
O24 C241 H24A 110.5 . . ?
C242 C241 H24A 110.4 . . ?
O24 C241 H24B 110.5 . . ?
C242 C241 H24B 110.5 . . ?
H24A C241 H24B 108.6 . . ?
C245 C242 C241 125.9(8) . . ?
C241 C242 C243 107.1(7) . . ?
C241 C242 H24C 110.3 . . ?
C243 C242 H24C 110.3 . . ?
C241 C242 H24D 110.3 . . ?
C243 C242 H24D 110.3 . . ?
H24C C242 H24D 108.6 . . ?
C245 C242 H24E 104.6 . . ?
C241 C242 H24E 100.8 . . ?
C245 C242 H24F 115 . . ?
C241 C242 H24F 103.1 . . ?
H24E C242 H24F 104.7 . . ?
C242 C243 C244 111.7(11) . . ?
C242 C243 H24G 109.3 . . ?
C244 C243 H24G 109.3 . . ?
C242 C243 H24H 109.3 . . ?
C244 C243 H24H 109.3 . . ?
H24G C243 H24H 107.9 . . ?
C242 C245 C246 114.4(12) . . ?
C242 C245 H24L 108.7 . . ?
C246 C245 H24L 108.6 . . ?
C242 C245 H24M 108.7 . . ?
C246 C245 H24M 108.7 . . ?
C245 C246 H24N 109.5 . . ?
C245 C246 H24O 109.5 . . ?
H24N C246 H24O 109.5 . . ?
C245 C246 H24P 109.5 . . ?
H24N C246 H24P 109.5 . . ?
H24O C246 H24P 109.5 . . ?
C26 C25 C24 124.3(6) . . ?
C26 C25 H25 117.8 . . ?
C24 C25 H25 117.8 . . ?
C27 C26 C25 120.4(6) . . ?
C27 C26 H26 119.8 . . ?
C25 C26 H26 119.8 . . ?
O27 C27 C26 125.6(6) . . ?
O27 C27 C27A 116.6(5) . . ?
C26 C27 C27A 117.8(6) . . ?
C27 O27 C271 117.8(5) . . ?
O27 C271 C272 107.5(5) . . ?
O27 C271 H27A 110.2 . . ?
C272 C271 H27A 110.2 . . ?
O27 C271 H27B 110.2 . . ?
C272 C271 H27B 110.2 . . ?
H27A C271 H27B 108.5 . . ?
C273 C272 C275 104.1(10) . . ?
C273 C272 C271 118.3(8) . . ?
C275 C272 C271 117.6(8) . . ?
C273 C272 H27C 107.7 . . ?
C271 C272 H27C 107.7 . . ?
C273 C272 H27D 107.7 . . ?
C271 C272 H27D 107.7 . . ?
H27C C272 H27D 107.1 . . ?
C275 C272 H27E 105.2 . . ?
C271 C272 H27E 108.5 . . ?
C275 C272 H27F 107.2 . . ?
C271 C272 H27F 109.9 . . ?
H27E C272 H27F 108.1 . . ?
C274 C273 C272 116.1(11) . . ?
C274 C273 H27G 108.3 . . ?
C272 C273 H27G 108.2 . . ?
C274 C273 H27H 108.2 . . ?
C272 C273 H27H 108.3 . . ?
H27G C273 H27H 107.4 . . ?
C272 C275 C276 106.5(11) . . ?
C272 C275 H27L 110.4 . . ?
C276 C275 H27L 110.4 . . ?
C272 C275 H27M 110.4 . . ?
C276 C275 H27M 110.5 . . ?
H27L C275 H27M 108.6 . . ?
C275 C276 H27N 109.5 . . ?
C275 C276 H27O 109.5 . . ?
H27N C276 H27O 109.5 . . ?
C275 C276 H27P 109.5 . . ?
H27N C276 H27P 109.5 . . ?
H27O C276 H27P 109.5 . . ?
C23A C27A C27 120.9(5) . . ?
C23A C27A N21 107.8(5) . . ?
C27 C27A N21 131.2(6) . . ?
N23 C2 C32 109.5(5) . . ?
N23 C2 H2A 109.8 . . ?
C32 C2 H2A 109.8 . . ?
N23 C2 H2B 109.8 . . ?
C32 C2 H2B 109.8 . . ?
H2A C2 H2B 108.2 . . ?
C32 C31 C36 120.3(6) . . ?
C32 C31 C3 123.8(6) . . ?
C36 C31 C3 115.4(5) . . ?
C33 C32 C31 116.6(6) . . ?
C33 C32 C2 118.0(6) . . ?
C31 C32 C2 125.2(6) . . ?
C32 C33 C34 126.0(7) . . ?
C32 C33 H33 117 . . ?
C34 C33 H33 117 . . ?
C35 C34 C33 116.2(7) . . ?
C35 C34 H34 121.9 . . ?
C33 C34 H34 121.9 . . ?
C34 C35 C36 123.5(6) . . ?
C34 C35 H35 118.3 . . ?
C36 C35 H35 118.3 . . ?
C35 C36 C31 116.8(6) . . ?
C35 C36 H36 121.6 . . ?
C31 C36 H36 121.6 . . ?
N43 C3 C31 115.1(5) . . ?
N43 C3 H3A 108.5 . . ?
C31 C3 H3A 108.5 . . ?
N43 C3 H3B 108.5 . . ?
C31 C3 H3B 108.5 . . ?
H3A C3 H3B 107.5 . . ?
C42 N41 C47A 110.9(5) . . ?
C42 N41 C4 123.8(5) . . ?
C47A N41 C4 125.2(5) . . ?
N41 C42 N43 109.8(5) . . ?
N41 C42 Pd1 126.1(5) . . ?
N43 C42 Pd1 122.5(5) . . ?
C42 N43 C43A 105.2(5) . . ?
C42 N43 C3 124.9(5) . . ?
C43A N43 C3 129.4(5) . . ?
C47A C43A N43 107.7(5) . . ?
C47A C43A C44 121.9(6) . . ?
N43 C43A C44 130.1(6) . . ?
O44 C44 C45 126.2(5) . . ?
O44 C44 C43A 119.0(6) . . ?
C45 C44 C43A 114.7(6) . . ?
C44 O44 C441 119.1(5) . . ?
O44 C441 C442 110.5(6) . . ?
O44 C441 H44A 109.5 . . ?
C442 C441 H44A 109.5 . . ?
O44 C441 H44B 109.5 . . ?
C442 C441 H44B 109.6 . . ?
H44A C441 H44B 108.1 . . ?
C443 C442 C441 117.6(8) . . ?
C443 C442 C445 106.7(10) . . ?
C441 C442 C445 107.8(7) . . ?
C443 C442 H44C 107.9 . . ?
C441 C442 H44C 107.9 . . ?
C443 C442 H44D 107.9 . . ?
C441 C442 H44D 107.9 . . ?
C445 C442 H44D 108.6 . . ?
H44C C442 H44D 107.2 . . ?
C441 C442 H44E 110.1 . . ?
C445 C442 H44E 107.4 . . ?
C441 C442 H44F 109.7 . . ?
C445 C442 H44F 113 . . ?
H44E C442 H44F 108.8 . . ?
C442 C443 C444 108.1(11) . . ?
C442 C443 H44G 110.1 . . ?
C444 C443 H44G 110.1 . . ?
C442 C443 H44H 110.1 . . ?
C444 C443 H44H 110.1 . . ?
H44E C443 H44H 104.2 . . ?
H44G C443 H44H 108.4 . . ?
C446 C445 C442 109.4(11) . . ?
C446 C445 H44L 109.8 . . ?
C442 C445 H44L 109.8 . . ?
C446 C445 H44M 109.8 . . ?
C442 C445 H44M 109.8 . . ?
H44L C445 H44M 108.2 . . ?
C445 C446 H44N 109.5 . . ?
C445 C446 H44O 109.5 . . ?
H44N C446 H44O 109.5 . . ?
C445 C446 H44P 109.5 . . ?
H44N C446 H44P 109.5 . . ?
H44O C446 H44P 109.5 . . ?
C44 C45 C46 123.6(6) . . ?
C44 C45 H45 118.2 . . ?
C46 C45 H45 118.2 . . ?
C47 C46 C45 121.9(6) . . ?
C47 C46 H46 119.1 . . ?
C45 C46 H46 119.1 . . ?
O47 C47 C46 126.7(6) . . ?
O47 C47 C47A 118.4(5) . . ?
C46 C47 C47A 114.8(6) . . ?
C47 O47 C471 118.0(5) . . ?
O47 C471 C472 110.8(6) . . ?
O47 C471 H47A 109.5 . . ?
C472 C471 H47A 109.5 . . ?
O47 C471 H47B 109.5 . . ?
C472 C471 H47B 109.5 . . ?
H47A C471 H47B 108.1 . . ?
C473 C472 C471 115.6(9) . . ?
C475 C472 C471 114.9(9) . . ?
C473 C472 H47C 108.4 . . ?
C471 C472 H47C 108.4 . . ?
C473 C472 H47D 108.4 . . ?
C471 C472 H47D 108.4 . . ?
H47C C472 H47D 107.4 . . ?
C475 C472 H47E 107.9 . . ?
C471 C472 H47E 108.4 . . ?
C475 C472 H47F 107.8 . . ?
C471 C472 H47F 109.9 . . ?
H47E C472 H47F 107.6 . . ?
C472 C473 C474 121.7(13) . . ?
C472 C473 H47G 106.9 . . ?
C474 C473 H47G 106.9 . . ?
H47F C473 H47G 112.9 . . ?
C472 C473 H47H 106.9 . . ?
C474 C473 H47H 106.9 . . ?
H47G C473 H47H 106.7 . . ?
C472 C475 C476 110.3(15) . . ?
C472 C475 H47L 109.6 . . ?
C476 C475 H47L 109.6 . . ?
C472 C475 H47M 109.6 . . ?
C476 C475 H47M 109.6 . . ?
H47L C475 H47M 108.1 . . ?
C475 C476 H47N 109.5 . . ?
C475 C476 H47O 109.5 . . ?
H47N C476 H47O 109.5 . . ?
C475 C476 H47P 109.5 . . ?
H47N C476 H47P 109.5 . . ?
H47O C476 H47P 109.5 . . ?
N41 C47A C43A 106.4(5) . . ?
N41 C47A C47 131.0(6) . . ?
C43A C47A C47 122.6(5) . . ?
N41 C4 H4A 109.5 . . ?
N41 C4 H4B 109.5 . . ?
H4A C4 H4B 109.5 . . ?
N41 C4 H4C 109.5 . . ?
H4A C4 H4C 109.5 . . ?
H4B C4 H4C 109.5 . . ?
C106 C101 C102 120.7(7) . . ?
C106 C101 H101 119.7 . . ?
C102 C101 H101 119.7 . . ?
C103 C102 C101 117.5(7) . . ?
C103 C102 H102 121.3 . . ?
C101 C102 H102 121.2 . . ?
C102 C103 C104 122.3(7) . . ?
C102 C103 H103 118.9 . . ?
C104 C103 H103 118.9 . . ?
C103 C104 C105 118.9(7) . . ?
C103 C104 H104 120.5 . . ?
C105 C104 H104 120.6 . . ?
C106 C105 C104 119.9(7) . . ?
C106 C105 H105 120.1 . . ?
C104 C105 H105 120.1 . . ?
C105 C106 C101 119.7(7) . . ?
C105 C106 H106 120.1 . . ?
C101 C106 H106 120.1 . . ?
C206 C201 C202 118.1(7) . . ?
C206 C201 H201 120.9 . . ?
C202 C201 H201 121 . . ?
C203 C202 C201 122.3(7) . . ?
C203 C202 H202 118.9 . . ?
C201 C202 H202 118.8 . . ?
C202 C203 C204 117.6(7) . . ?
C202 C203 H203 121.2 . . ?
C204 C203 H203 121.2 . . ?
C205 C204 C203 121.0(7) . . ?
C205 C204 H204 119.5 . . ?
C203 C204 H204 119.5 . . ?
C204 C205 C206 121.8(7) . . ?
C204 C205 H205 119.1 . . ?
C206 C205 H205 119.1 . . ?
C201 C206 C205 119.1(7) . . ?
C201 C206 H206 120.5 . . ?
C205 C206 H206 120.5 . . ?
C301 C301 C302 118.5(5) 2_556 . ?
C301 C301 H301 120.7 2_556 . ?
C302 C301 H301 120.7 . . ?
C301 C302 C303 125.5(9) . . ?
C301 C302 H302 117.3 . . ?
C303 C302 H302 117.3 . . ?
C302 C303 C303 115.7(5) . 2_556 ?
C302 C303 H303 122.2 . . ?
C303 C303 H303 122.2 2_556 . ?

loop_
_geom_bond_atom_site_label_1
_geom_bond_atom_site_label_2
_geom_bond_distance
_geom_bond_site_symmetry_2
_geom_bond_publ_flag
Pd1 C22 2.010(6) . ?
Pd1 C42 2.054(6) . ?
Pd1 Br2 2.4712(8) . ?
Pd1 Br1 2.4719(8) . ?
C1 N21 1.454(8) . ?
C1 H1A 0.98 . ?
C1 H1B 0.98 . ?
C1 H1C 0.98 . ?
N21 C22 1.355(8) . ?
N21 C27A 1.444(7) . ?
C22 N23 1.352(8) . ?
N23 C23A 1.409(7) . ?
N23 C2 1.455(8) . ?
C23A C27A 1.398(9) . ?
C23A C24 1.410(8) . ?
C24 O24 1.370(8) . ?
C24 C25 1.383(8) . ?
O24 C241 1.420(7) . ?
C241 C242 1.524(9) . ?
C241 H24A 0.99 . ?
C241 H24B 0.99 . ?
C242 C245 1.442(13) . ?
C242 C243 1.531(12) . ?
C242 H24C 0.99 . ?
C242 H24D 0.99 . ?
C242 H24E 0.99 . ?
C242 H24F 0.99 . ?
C243 C244 1.570(14) . ?
C243 H24G 0.99 . ?
C243 H24H 0.99 . ?
C244 H24I 0.98 . ?
C244 H24J 0.98 . ?
C244 H24K 0.98 . ?
C245 C246 1.486(14) . ?
C245 H24L 0.99 . ?
C245 H24M 0.99 . ?
C246 H24N 0.98 . ?
C246 H24O 0.98 . ?
C246 H24P 0.98 . ?
C25 C26 1.375(9) . ?
C25 H25 0.95 . ?
C26 C27 1.376(8) . ?
C26 H26 0.95 . ?
C27 O27 1.361(8) . ?
C27 C27A 1.401(8) . ?
O27 C271 1.462(7) . ?
C271 C272 1.539(9) . ?
C271 H27A 0.99 . ?
C271 H27B 0.99 . ?
C272 C273 1.474(12) . ?
C272 C275 1.508(13) . ?
C272 H27C 0.99 . ?
C272 H27D 0.99 . ?
C272 H27E 0.99 . ?
C272 H27F 0.99 . ?
C273 C274 1.443(14) . ?
C273 H27G 0.99 . ?
C273 H27H 0.99 . ?
C274 H27I 0.98 . ?
C274 H27J 0.98 . ?
C274 H27K 0.98 . ?
C275 C276 1.539(14) . ?
C275 H27L 0.99 . ?
C275 H27M 0.99 . ?
C276 H27N 0.98 . ?
C276 H27O 0.98 . ?
C276 H27P 0.98 . ?
C2 C32 1.513(9) . ?
C2 H2A 0.99 . ?
C2 H2B 0.99 . ?
C31 C32 1.411(8) . ?
C31 C36 1.445(9) . ?
C31 C3 1.528(8) . ?
C32 C33 1.360(9) . ?
C33 C34 1.379(10) . ?
C33 H33 0.95 . ?
C34 C35 1.373(9) . ?
C34 H34 0.95 . ?
C35 C36 1.390(9) . ?
C35 H35 0.95 . ?
C36 H36 0.95 . ?
C3 N43 1.461(8) . ?
C3 H3A 0.99 . ?
C3 H3B 0.99 . ?
N41 C42 1.303(8) . ?
N41 C47A 1.337(7) . ?
N41 C4 1.465(7) . ?
C42 N43 1.356(8) . ?
N43 C43A 1.404(7) . ?
C43A C47A 1.371(9) . ?
C43A C44 1.415(8) . ?
C44 O44 1.376(8) . ?
C44 C45 1.375(8) . ?
O44 C441 1.385(7) . ?
C441 C442 1.490(10) . ?
C441 H44A 0.99 . ?
C441 H44B 0.99 . ?
C442 C443 1.448(13) . ?
C442 C445 1.524(13) . ?
C442 H44C 0.99 . ?
C442 H44D 0.99 . ?
C442 H44E 0.99 . ?
C442 H44F 0.99 . ?
C443 C444 1.568(15) . ?
C443 H44G 0.99 . ?
C443 H44H 0.99 . ?
C444 H44I 0.98 . ?
C444 H44J 0.98 . ?
C444 H44K 0.98 . ?
C445 C446 1.515(14) . ?
C445 H44L 0.99 . ?
C445 H44M 0.99 . ?
C446 H44N 0.98 . ?
C446 H44O 0.98 . ?
C446 H44P 0.98 . ?
C45 C46 1.397(8) . ?
C45 H45 0.95 . ?
C46 C47 1.385(8) . ?
C46 H46 0.95 . ?
C47 O47 1.347(7) . ?
C47 C47A 1.424(8) . ?
O47 C471 1.400(7) . ?
C471 C472 1.479(9) . ?
C471 H47A 0.99 . ?
C471 H47B 0.99 . ?
C472 C473 1.347(16) . ?
C472 C475 1.381(16) . ?
C472 H47C 0.99 . ?
C472 H47D 0.99 . ?
C472 H47E 0.99 . ?
C472 H47F 0.99 . ?
C473 C474 1.55(2) . ?
C473 H47G 0.99 . ?
C473 H47H 0.99 . ?
C474 H47I 0.98 . ?
C474 H47J 0.98 . ?
C474 H47K 0.98 . ?
C475 C476 1.48(3) . ?
C475 H47L 0.99 . ?
C475 H47M 0.99 . ?
C476 H47N 0.98 . ?
C476 H47O 0.98 . ?
C476 H47P 0.98 . ?
C4 H4A 0.98 . ?
C4 H4B 0.98 . ?
C4 H4C 0.98 . ?
C101 C106 1.385(9) . ?
C101 C102 1.404(10) . ?
C101 H101 0.95 . ?
C102 C103 1.371(10) . ?
C102 H102 0.95 . ?
C103 C104 1.378(9) . ?
C103 H103 0.95 . ?
C104 C105 1.401(10) . ?
C104 H104 0.95 . ?
C105 C106 1.377(10) . ?
C105 H105 0.95 . ?
C106 H106 0.95 . ?
C201 C206 1.374(9) . ?
C201 C202 1.426(9) . ?
C201 H201 0.95 . ?
C202 C203 1.365(9) . ?
C202 H202 0.95 . ?
C203 C204 1.382(9) . ?
C203 H203 0.95 . ?
C204 C205 1.362(9) . ?
C204 H204 0.95 . ?
C205 C206 1.383(9) . ?
C205 H205 0.95 . ?
C206 H206 0.95 . ?
C301 C301 1.320(14) 2_556 ?
C301 C302 1.337(11) . ?
C301 H301 0.95 . ?
C302 C303 1.365(10) . ?
C302 H302 0.95 . ?
C303 C303 1.408(13) 2_556 ?
C303 H303 0.95 . ?

loop_
_platon_squeeze_void_nr
_platon_squeeze_void_average_x
_platon_squeeze_void_average_y
_platon_squeeze_void_average_z
_platon_squeeze_void_volume
_platon_squeeze_void_count_electrons
_platon_squeeze_void_content
1 0.464 0.004 0.059 19 0 ' '
2 0.964 0.504 0.059 19 0 ' '
3 0.000 0.864 0.250 319 70 ' '
4 0.500 0.364 0.250 319 70 ' '
5 0.036 0.494 0.113 7 1 ' '
6 0.536 0.994 0.113 7 1 ' '
7 0.470 -0.005 0.393 8 0 ' '
8 0.970 0.495 0.393 8 0 ' '
9 0.042 0.505 0.443 18 -1 ' '
10 0.542 1.005 0.443 18 -1 ' '
11 0.463 0.996 0.560 18 -1 ' '
12 0.963 0.496 0.560 18 -1 ' '
13 0.000 0.136 0.750 319 72 ' '
14 0.500 0.636 0.750 319 72 ' '
15 0.036 0.506 0.613 8 0 ' '
16 0.536 0.006 0.613 8 0 ' '
17 0.470 0.005 0.893 8 0 ' '
18 0.970 0.505 0.893 8 0 ' '
19 0.042 0.495 0.943 18 -1 ' '
20 0.542 -0.005 0.943 18 -1 ' '
